data_7251411
loop_
_publ_author_name
'Ahamed , Riyaaz'
'Bhowmik, Aritra'
'Mishra, Manish Kumar'
'Ghosh, Soumyajit'

_publ_section_title
;
 Dual-Responsive Benzylidene Indanone Crystals: Mechanical Flexibility
 Coupled with Reversible Acidochromism
;
_journal_name_full CrystEngComm
_journal_paper_doi 10.1039/D5CE00958H
_journal_year 2026
_chemical_formula_moiety 'C21 H20 O4'
_chemical_formula_sum 'C21 H20 O4'
_chemical_formula_weight 336.37
_space_group_crystal_system monoclinic
_space_group_IT_number 14
_space_group_name_Hall '-P 2ybc'
_space_group_name_H-M_alt 'P 1 21/c 1'
_atom_sites_solution_hydrogens geom
_audit_creation_date 2024-09-14
_audit_creation_method
;
Olex2 1.5
(compiled 2024.02.16 svn.r378c4104 for OlexSys, GUI svn.r6928)
;
_audit_update_record
;
2025-10-01 deposited with the CCDC.	2025-12-08 downloaded from the CCDC.
;
_cell_angle_alpha 90
_cell_angle_beta 96.433(5)
_cell_angle_gamma 90
_cell_formula_units_Z 4
_cell_length_a 4.6803(9)
_cell_length_b 40.269(7)
_cell_length_c 9.2487(17)
_cell_measurement_reflns_used 5141
_cell_measurement_temperature 299.00
_cell_measurement_theta_max 22.46
_cell_measurement_theta_min 2.27
_cell_volume 1732.1(6)
_computing_cell_refinement 'SAINT V8.40A (Bruker, 2019)'
_computing_data_reduction 'SAINT V8.40A (Bruker, 2019)'
_computing_molecular_graphics 'Olex2 1.5 (Dolomanov et al., 2009)'
_computing_publication_material 'Olex2 1.5 (Dolomanov et al., 2009)'
_computing_structure_refinement 'SHELXL 2019/3 (Sheldrick, 2015)'
_computing_structure_solution 'SHELXT 2014/5 (Sheldrick, 2014)'
_diffrn_ambient_temperature 299.00
_diffrn_measured_fraction_theta_full 0.997
_diffrn_measured_fraction_theta_max 0.997
_diffrn_measurement_device_type 'Bruker APEX-II CCD'
_diffrn_measurement_method '\f and \w scans'
_diffrn_radiation_type MoK\a
_diffrn_radiation_wavelength 0.71073
_diffrn_reflns_av_R_equivalents 0.1026
_diffrn_reflns_av_unetI/netI 0.0560
_diffrn_reflns_Laue_measured_fraction_full 0.997
_diffrn_reflns_Laue_measured_fraction_max 0.997
_diffrn_reflns_limit_h_max 5
_diffrn_reflns_limit_h_min -5
_diffrn_reflns_limit_k_max 43
_diffrn_reflns_limit_k_min -47
_diffrn_reflns_limit_l_max 10
_diffrn_reflns_limit_l_min -11
_diffrn_reflns_number 32841
_diffrn_reflns_point_group_measured_fraction_full 0.997
_diffrn_reflns_point_group_measured_fraction_max 0.997
_diffrn_reflns_theta_full 25.087
_diffrn_reflns_theta_max 25.087
_diffrn_reflns_theta_min 2.023
_diffrn_source_current 1.4
_diffrn_source_power 0.07
_diffrn_source_voltage 50.0
_diffrn_standards_number 0
_exptl_absorpt_coefficient_mu 0.089
_exptl_absorpt_correction_T_max 0.7452
_exptl_absorpt_correction_T_min 0.4890
_exptl_absorpt_correction_type multi-scan
_exptl_absorpt_process_details
;
SADABS-2016/2 (Bruker,2016/2) was used for absorption correction.
wR2(int) was 0.1564 before and 0.0992 after correction.
The Ratio of minimum to maximum transmission is 0.6562.
The \l/2 correction factor is Not present.
;
_exptl_crystal_colour Yellow
_exptl_crystal_density_diffrn 1.290
_exptl_crystal_description Needle
_exptl_crystal_F_000 712
_exptl_crystal_size_max 0.7
_exptl_crystal_size_mid 0.5
_exptl_crystal_size_min 0.4
_refine_diff_density_max 0.188
_refine_diff_density_min -0.213
_refine_diff_density_rms 0.052
_refine_ls_extinction_method none
_refine_ls_goodness_of_fit_ref 1.135
_refine_ls_hydrogen_treatment constr
_refine_ls_matrix_type full
_refine_ls_number_parameters 229
_refine_ls_number_reflns 3070
_refine_ls_number_restraints 0
_refine_ls_restrained_S_all 1.135
_refine_ls_R_factor_all 0.1364
_refine_ls_R_factor_gt 0.0962
_refine_ls_shift/su_max 0.000
_refine_ls_shift/su_mean 0.000
_refine_ls_structure_factor_coef Fsqd
_refine_ls_weighting_details 'w=1/[\s^2^(Fo^2^)+(0.0775P)^2^+2.1505P] where P=(Fo^2^+2Fc^2^)/3'
_refine_ls_weighting_scheme calc
_refine_ls_wR_factor_gt 0.2232
_refine_ls_wR_factor_ref 0.2463
_reflns_Friedel_coverage 0.000
_reflns_number_gt 2069
_reflns_number_total 3070
_reflns_threshold_expression 'I > 2\s(I)'
_cod_data_source_file d5ce00958h3.cif
_cod_data_source_block ra9_1_a
_cod_database_code 7251411
_shelx_shelxl_version_number 2019/3
_shelx_space_group_comment
;
The symmetry employed for this shelxl refinement is uniquely defined
by the following loop, which should always be used as a source of
symmetry information in preference to the above space-group names.
They are only intended as comments.
;
_olex2_refinement_description
;
1. Fixed Uiso
 At 1.2 times of:
  All C(H) groups, All C(H,H) groups
 At 1.5 times of:
  All C(H,H,H) groups
2.a Secondary CH2 refined with riding coordinates:
 C9(H9A,H9B)
2.b Aromatic/amide H refined with riding coordinates:
 C2(H2), C5(H5), C10(H10), C11(H11), C12(H12), C14(H14), C15(H15), C17(H17),
 C18(H18)
2.c Idealised Me refined as rotating group:
 C19(H19A,H19B,H19C), C20(H20A,H20B,H20C), C21(H21A,H21B,H21C)
;
_olex2_submission_special_instructions 'No special instructions were received'

loop_
_space_group_symop_operation_xyz
'x, y, z'
'-x, y+1/2, -z+1/2'
'-x, -y, -z'
'x, -y-1/2, z-1/2'

loop_
_atom_site_label
_atom_site_type_symbol
_atom_site_fract_x
_atom_site_fract_y
_atom_site_fract_z
_atom_site_U_iso_or_equiv
_atom_site_adp_type
_atom_site_occupancy
_atom_site_site_symmetry_order
_atom_site_calc_flag
_atom_site_refinement_flags_posn
_atom_site_refinement_flags_adp
_atom_site_refinement_flags_occupancy
_atom_site_disorder_assembly
_atom_site_disorder_group
O1 O 0.5206(7) 0.49955(7) 0.7427(4) 0.0773(10) Uani 1 1 d . . . . .
C1 C 0.5070(9) 0.53309(10) 0.7203(5) 0.0579(11) Uani 1 1 d . . . . .
C2 C 0.3204(9) 0.54861(11) 0.6188(5) 0.0623(12) Uani 1 1 d . . . . .
H2 H 0.187816 0.536415 0.557960 0.075 Uiso 1 1 calc R U . . .
O2 O 0.8820(6) 0.53335(7) 0.9081(4) 0.0692(9) Uani 1 1 d . . . . .
O3 O -0.0284(9) 0.59779(9) 0.4098(4) 0.0944(13) Uani 1 1 d . . . . .
C3 C 0.3314(9) 0.58349(10) 0.6073(5) 0.0567(11) Uani 1 1 d . . . . .
C4 C 0.5256(9) 0.60149(10) 0.6975(5) 0.0522(10) Uani 1 1 d . . . . .
O4 O 0.2951(7) 0.86326(8) 0.5553(4) 0.0815(11) Uani 1 1 d . . . . .
C5 C 0.7173(9) 0.58579(11) 0.8011(5) 0.0564(11) Uani 1 1 d . . . . .
H5 H 0.848311 0.598133 0.862229 0.068 Uiso 1 1 calc R U . . .
C6 C 0.7105(9) 0.55151(11) 0.8121(5) 0.0564(11) Uani 1 1 d . . . . .
C9 C 0.4959(10) 0.63841(10) 0.6692(5) 0.0598(12) Uani 1 1 d . . . . .
H9A H 0.445297 0.650126 0.754326 0.072 Uiso 1 1 calc R U . . .
H9B H 0.671976 0.647720 0.640193 0.072 Uiso 1 1 calc R U . . .
C8 C 0.2552(9) 0.63985(11) 0.5464(5) 0.0611(12) Uani 1 1 d . . . . .
C7 C 0.1587(10) 0.60541(11) 0.5072(5) 0.0632(12) Uani 1 1 d . . . . .
C10 C 0.1292(10) 0.66718(11) 0.4834(5) 0.0656(13) Uani 1 1 d . . . . .
H10 H -0.021347 0.663926 0.410204 0.079 Uiso 1 1 calc R U . . .
C11 C 0.2081(10) 0.70090(11) 0.5200(5) 0.0651(12) Uani 1 1 d . . . . .
H11 H 0.360029 0.704276 0.592337 0.078 Uiso 1 1 calc R U . . .
C12 C 0.0794(11) 0.72772(12) 0.4578(6) 0.0728(14) Uani 1 1 d . . . . .
H12 H -0.071117 0.723639 0.385495 0.087 Uiso 1 1 calc R U . . .
C13 C 0.1440(10) 0.76228(11) 0.4885(5) 0.0587(11) Uani 1 1 d . . . . .
C14 C -0.0003(12) 0.78670(12) 0.4048(7) 0.0910(19) Uani 1 1 d . . . . .
H14 H -0.139155 0.780685 0.329481 0.109 Uiso 1 1 calc R U . . .
C15 C 0.0574(12) 0.81967(12) 0.4308(7) 0.0914(19) Uani 1 1 d . . . . .
H15 H -0.042110 0.835522 0.371874 0.110 Uiso 1 1 calc R U . . .
C16 C 0.2557(10) 0.82982(11) 0.5403(5) 0.0647(12) Uani 1 1 d . . . . .
C17 C 0.4022(13) 0.80589(13) 0.6255(6) 0.0850(17) Uani 1 1 d . . . . .
H17 H 0.538972 0.812032 0.701517 0.102 Uiso 1 1 calc R U . . .
C18 C 0.3451(13) 0.77297(13) 0.5974(7) 0.0925(18) Uani 1 1 d . . . . .
H18 H 0.447863 0.757153 0.655186 0.111 Uiso 1 1 calc R U . . .
C19 C 0.5111(12) 0.87492(12) 0.6646(6) 0.0833(16) Uani 1 1 d . . . . .
H19A H 0.695925 0.867101 0.643871 0.125 Uiso 1 1 calc R U . . .
H19B H 0.472063 0.866751 0.757891 0.125 Uiso 1 1 calc R U . . .
H19C H 0.510512 0.898760 0.665557 0.125 Uiso 1 1 calc R U . . .
C20 C 0.2912(10) 0.47989(11) 0.6752(6) 0.0758(14) Uani 1 1 d . . . . .
H20A H 0.278985 0.482592 0.571530 0.114 Uiso 1 1 calc R U . . .
H20B H 0.113847 0.486835 0.708774 0.114 Uiso 1 1 calc R U . . .
H20C H 0.325779 0.456958 0.699562 0.114 Uiso 1 1 calc R U . . .
C21 C 1.0866(10) 0.54999(12) 1.0086(6) 0.0733(14) Uani 1 1 d . . . . .
H21A H 1.209283 0.563476 0.956221 0.110 Uiso 1 1 calc R U . . .
H21B H 1.200628 0.533887 1.065798 0.110 Uiso 1 1 calc R U . . .
H21C H 0.987839 0.563804 1.071450 0.110 Uiso 1 1 calc R U . . .

loop_
_atom_site_aniso_label
_atom_site_aniso_U_11
_atom_site_aniso_U_22
_atom_site_aniso_U_33
_atom_site_aniso_U_23
_atom_site_aniso_U_13
_atom_site_aniso_U_12
O1 0.069(2) 0.0445(17) 0.114(3) -0.0011(17) -0.0115(19) -0.0050(15)
C1 0.053(2) 0.044(2) 0.077(3) -0.001(2) 0.007(2) -0.002(2)
C2 0.054(3) 0.057(3) 0.075(3) -0.007(2) 0.004(2) -0.008(2)
O2 0.0611(19) 0.0513(18) 0.091(2) 0.0034(16) -0.0096(17) -0.0002(15)
O3 0.102(3) 0.068(2) 0.103(3) 0.007(2) -0.034(2) -0.014(2)
C3 0.052(2) 0.053(3) 0.066(3) -0.002(2) 0.012(2) -0.005(2)
C4 0.045(2) 0.053(2) 0.060(3) 0.003(2) 0.012(2) -0.0036(19)
O4 0.085(2) 0.0523(19) 0.101(3) 0.0045(18) -0.016(2) -0.0030(17)
C5 0.049(2) 0.056(3) 0.066(3) -0.005(2) 0.013(2) -0.009(2)
C6 0.050(2) 0.054(3) 0.067(3) 0.003(2) 0.008(2) -0.002(2)
C9 0.061(3) 0.053(3) 0.067(3) 0.002(2) 0.008(2) -0.004(2)
C8 0.057(3) 0.056(3) 0.070(3) 0.009(2) 0.010(2) -0.005(2)
C7 0.059(3) 0.061(3) 0.067(3) 0.001(2) 0.001(2) -0.004(2)
C10 0.061(3) 0.062(3) 0.071(3) 0.005(2) -0.002(2) -0.007(2)
C11 0.066(3) 0.057(3) 0.071(3) 0.005(2) 0.002(2) -0.004(2)
C12 0.073(3) 0.060(3) 0.082(4) 0.009(2) -0.005(3) -0.004(2)
C13 0.059(3) 0.056(3) 0.060(3) 0.007(2) 0.001(2) 0.002(2)
C14 0.089(4) 0.063(3) 0.109(5) 0.010(3) -0.041(3) -0.006(3)
C15 0.090(4) 0.056(3) 0.117(5) 0.017(3) -0.040(4) 0.004(3)
C16 0.064(3) 0.053(3) 0.075(3) 0.005(2) 0.003(2) 0.001(2)
C17 0.101(4) 0.067(3) 0.078(4) 0.009(3) -0.029(3) -0.004(3)
C18 0.112(5) 0.058(3) 0.098(4) 0.018(3) -0.028(4) 0.004(3)
C19 0.097(4) 0.065(3) 0.085(4) -0.004(3) -0.005(3) -0.014(3)
C20 0.072(3) 0.056(3) 0.098(4) -0.004(3) 0.007(3) -0.017(2)
C21 0.063(3) 0.069(3) 0.084(4) -0.004(3) -0.007(3) 0.000(2)

loop_
_atom_type_symbol
_atom_type_description
_atom_type_scat_dispersion_real
_atom_type_scat_dispersion_imag
_atom_type_scat_source
C C 0.0033 0.0016 'International Tables Vol C Tables 4.2.6.8 and 6.1.1.4'
H H 0.0000 0.0000 'International Tables Vol C Tables 4.2.6.8 and 6.1.1.4'
O O 0.0106 0.0060 'International Tables Vol C Tables 4.2.6.8 and 6.1.1.4'

loop_
_geom_angle_atom_site_label_1
_geom_angle_atom_site_label_2
_geom_angle_atom_site_label_3
_geom_angle
_geom_angle_site_symmetry_1
_geom_angle_site_symmetry_3
_geom_angle_publ_flag
C1 O1 C20 117.6(4) . . ?
O1 C1 C6 114.2(4) . . ?
C2 C1 O1 125.0(4) . . ?
C2 C1 C6 120.7(4) . . ?
C1 C2 H2 120.5 . . ?
C1 C2 C3 118.9(4) . . ?
C3 C2 H2 120.5 . . ?
C6 O2 C21 118.9(3) . . ?
C2 C3 C7 129.0(4) . . ?
C4 C3 C2 120.6(4) . . ?
C4 C3 C7 110.4(4) . . ?
C3 C4 C5 120.8(4) . . ?
C3 C4 C9 111.9(4) . . ?
C5 C4 C9 127.3(4) . . ?
C16 O4 C19 118.3(4) . . ?
C4 C5 H5 120.5 . . ?
C6 C5 C4 119.1(4) . . ?
C6 C5 H5 120.5 . . ?
O2 C6 C1 115.1(4) . . ?
O2 C6 C5 125.0(4) . . ?
C5 C6 C1 119.9(4) . . ?
C4 C9 H9A 111.3 . . ?
C4 C9 H9B 111.3 . . ?
H9A C9 H9B 109.2 . . ?
C8 C9 C4 102.4(4) . . ?
C8 C9 H9A 111.3 . . ?
C8 C9 H9B 111.3 . . ?
C7 C8 C9 109.1(4) . . ?
C10 C8 C9 127.6(4) . . ?
C10 C8 C7 123.2(4) . . ?
O3 C7 C3 128.1(4) . . ?
O3 C7 C8 125.8(4) . . ?
C3 C7 C8 106.1(4) . . ?
C8 C10 H10 117.3 . . ?
C8 C10 C11 125.5(4) . . ?
C11 C10 H10 117.3 . . ?
C10 C11 H11 117.6 . . ?
C12 C11 C10 124.8(5) . . ?
C12 C11 H11 117.6 . . ?
C11 C12 H12 115.8 . . ?
C11 C12 C13 128.3(5) . . ?
C13 C12 H12 115.8 . . ?
C14 C13 C12 119.8(4) . . ?
C18 C13 C12 124.0(4) . . ?
C18 C13 C14 116.2(4) . . ?
C13 C14 H14 119.4 . . ?
C15 C14 C13 121.2(5) . . ?
C15 C14 H14 119.4 . . ?
C14 C15 H15 119.1 . . ?
C16 C15 C14 121.8(5) . . ?
C16 C15 H15 119.1 . . ?
O4 C16 C17 125.4(5) . . ?
C15 C16 O4 116.5(4) . . ?
C15 C16 C17 118.1(4) . . ?
C16 C17 H17 120.2 . . ?
C18 C17 C16 119.6(5) . . ?
C18 C17 H17 120.2 . . ?
C13 C18 C17 123.1(5) . . ?
C13 C18 H18 118.4 . . ?
C17 C18 H18 118.4 . . ?
O4 C19 H19A 109.5 . . ?
O4 C19 H19B 109.5 . . ?
O4 C19 H19C 109.5 . . ?
H19A C19 H19B 109.5 . . ?
H19A C19 H19C 109.5 . . ?
H19B C19 H19C 109.5 . . ?
O1 C20 H20A 109.5 . . ?
O1 C20 H20B 109.5 . . ?
O1 C20 H20C 109.5 . . ?
H20A C20 H20B 109.5 . . ?
H20A C20 H20C 109.5 . . ?
H20B C20 H20C 109.5 . . ?
O2 C21 H21A 109.5 . . ?
O2 C21 H21B 109.5 . . ?
O2 C21 H21C 109.5 . . ?
H21A C21 H21B 109.5 . . ?
H21A C21 H21C 109.5 . . ?
H21B C21 H21C 109.5 . . ?

loop_
_geom_bond_atom_site_label_1
_geom_bond_atom_site_label_2
_geom_bond_distance
_geom_bond_site_symmetry_2
_geom_bond_publ_flag
O1 C1 1.367(5) . ?
O1 C20 1.421(5) . ?
C1 C2 1.361(6) . ?
C1 C6 1.413(6) . ?
C2 H2 0.9300 . ?
C2 C3 1.410(6) . ?
O2 C6 1.344(5) . ?
O2 C21 1.425(5) . ?
O3 C7 1.223(5) . ?
C3 C4 1.371(6) . ?
C3 C7 1.457(6) . ?
C4 C5 1.389(6) . ?
C4 C9 1.513(6) . ?
O4 C16 1.364(5) . ?
O4 C19 1.427(6) . ?
C5 H5 0.9300 . ?
C5 C6 1.385(6) . ?
C9 H9A 0.9700 . ?
C9 H9B 0.9700 . ?
C9 C8 1.508(6) . ?
C8 C7 1.491(6) . ?
C8 C10 1.349(6) . ?
C10 H10 0.9300 . ?
C10 C11 1.438(6) . ?
C11 H11 0.9300 . ?
C11 C12 1.335(6) . ?
C12 H12 0.9300 . ?
C12 C13 1.445(6) . ?
C13 C14 1.380(6) . ?
C13 C18 1.369(7) . ?
C14 H14 0.9300 . ?
C14 C15 1.371(7) . ?
C15 H15 0.9300 . ?
C15 C16 1.357(7) . ?
C16 C17 1.378(7) . ?
C17 H17 0.9300 . ?
C17 C18 1.371(7) . ?
C18 H18 0.9300 . ?
C19 H19A 0.9600 . ?
C19 H19B 0.9600 . ?
C19 H19C 0.9600 . ?
C20 H20A 0.9600 . ?
C20 H20B 0.9600 . ?
C20 H20C 0.9600 . ?
C21 H21A 0.9600 . ?
C21 H21B 0.9600 . ?
C21 H21C 0.9600 . ?

loop_
_geom_torsion_atom_site_label_1
_geom_torsion_atom_site_label_2
_geom_torsion_atom_site_label_3
_geom_torsion_atom_site_label_4
_geom_torsion
_geom_torsion_site_symmetry_1
_geom_torsion_site_symmetry_2
_geom_torsion_site_symmetry_3
_geom_torsion_site_symmetry_4
_geom_torsion_publ_flag
O1 C1 C2 C3 -179.7(4) . . . . ?
O1 C1 C6 O2 -0.9(6) . . . . ?
O1 C1 C6 C5 -179.4(4) . . . . ?
C1 C2 C3 C4 -0.4(7) . . . . ?
C1 C2 C3 C7 179.1(4) . . . . ?
C2 C1 C6 O2 179.8(4) . . . . ?
C2 C1 C6 C5 1.3(7) . . . . ?
C2 C3 C4 C5 0.6(7) . . . . ?
C2 C3 C4 C9 -178.6(4) . . . . ?
C2 C3 C7 O3 -1.8(9) . . . . ?
C2 C3 C7 C8 178.3(4) . . . . ?
C3 C4 C5 C6 0.2(6) . . . . ?
C3 C4 C9 C8 -0.6(5) . . . . ?
C4 C3 C7 O3 177.8(5) . . . . ?
C4 C3 C7 C8 -2.1(5) . . . . ?
C4 C5 C6 C1 -1.1(7) . . . . ?
C4 C5 C6 O2 -179.4(4) . . . . ?
C4 C9 C8 C7 -0.7(5) . . . . ?
C4 C9 C8 C10 176.0(5) . . . . ?
O4 C16 C17 C18 -179.0(5) . . . . ?
C5 C4 C9 C8 -179.8(4) . . . . ?
C6 C1 C2 C3 -0.5(7) . . . . ?
C9 C4 C5 C6 179.3(4) . . . . ?
C9 C8 C7 O3 -178.2(5) . . . . ?
C9 C8 C7 C3 1.7(5) . . . . ?
C9 C8 C10 C11 1.8(8) . . . . ?
C8 C10 C11 C12 -179.3(5) . . . . ?
C7 C3 C4 C5 -179.0(4) . . . . ?
C7 C3 C4 C9 1.7(5) . . . . ?
C7 C8 C10 C11 178.1(5) . . . . ?
C10 C8 C7 O3 4.9(8) . . . . ?
C10 C8 C7 C3 -175.2(4) . . . . ?
C10 C11 C12 C13 179.7(5) . . . . ?
C11 C12 C13 C14 175.3(6) . . . . ?
C11 C12 C13 C18 -4.4(9) . . . . ?
C12 C13 C14 C15 -179.7(6) . . . . ?
C12 C13 C18 C17 -179.6(6) . . . . ?
C13 C14 C15 C16 -0.7(10) . . . . ?
C14 C13 C18 C17 0.7(9) . . . . ?
C14 C15 C16 O4 179.8(6) . . . . ?
C14 C15 C16 C17 0.5(9) . . . . ?
C15 C16 C17 C18 0.2(9) . . . . ?
C16 C17 C18 C13 -0.9(10) . . . . ?
C18 C13 C14 C15 0.0(9) . . . . ?
C19 O4 C16 C15 -177.1(5) . . . . ?
C19 O4 C16 C17 2.1(8) . . . . ?
C20 O1 C1 C2 -12.4(7) . . . . ?
C20 O1 C1 C6 168.4(4) . . . . ?
C21 O2 C6 C1 -177.8(4) . . . . ?
C21 O2 C6 C5 0.7(7) . . . . ?
